data_2241639
loop_
_publ_author_name
'Penthala, Narsimha Reddy'
'Yadlapalli, Jaishankar K. B.'
'Parkin, Sean'
'Crooks, Peter A.'

_publ_section_title
;
 Crystal structures of
 (<i>Z</i>)-5-[2-(benzo[<i>b</i>]thiophen-2-yl)-1-(3,5-dimethoxyphenyl)ethenyl]-1<i>H</i>-tetrazole
 and
 (<i>Z</i>)-5-[2-(benzo[<i>b</i>]thiophen-3-yl)-1-(3,4,5-trimethoxyphenyl)ethenyl]-1<i>H</i>-tetrazole
;
_journal_coeditor_code HG5472
_journal_issue 5
_journal_name_full 'Acta Crystallographica Section E'
_journal_page_first 652
_journal_page_last 655
_journal_paper_doi 10.1107/S2056989016005600
_journal_volume 72
_journal_year 2016
_chemical_formula_iupac 'C19 H16 N4 O2 S, C H4 O'
_chemical_formula_moiety 'C19 H16 N4 O2 S, C H4 O'
_chemical_formula_sum 'C20 H20 N4 O3 S'
_chemical_formula_weight 396.46
_chemical_name_systematic
;(<i>Z</i>)-5-[2-(Benzo[<i>b</i>]thiophen-2-yl)-1-(3,5-dimethoxyphenyl)ethenyl]-1<i>H</i>-tetrazole
methanol monosolvate
;
_space_group_crystal_system orthorhombic
_space_group_IT_number 18
_space_group_name_Hall 'P 2 2ab'
_space_group_name_H-M_alt 'P 21 21 2'
_symmetry_space_group_name_Hall 'P 2 2ab'
_symmetry_space_group_name_H-M 'P 21 21 2'
_atom_sites_solution_hydrogens difmap
_atom_sites_solution_primary direct
_atom_sites_solution_secondary difmap
_audit_creation_method 'SHELXL-2014/7 and CIFFIX'
_cell_angle_alpha 90
_cell_angle_beta 90
_cell_angle_gamma 90
_cell_formula_units_Z 8
_cell_length_a 18.2226(4)
_cell_length_b 13.7954(5)
_cell_length_c 15.5594(5)
_cell_measurement_reflns_used 9871
_cell_measurement_temperature 90.0(2)
_cell_measurement_theta_max 68.16
_cell_measurement_theta_min 4.92
_cell_volume 3911.4(2)
_computing_cell_refinement
;
<i>SAINT</i> (Bruker, 2006)
;
_computing_data_collection
;
<i>APEX2</i> (Bruker, 2006)
;
_computing_data_reduction
;
<i>SAINT</i> (Bruker, 2006)
;
_computing_molecular_graphics
;
<i>XP</i> in <i>SHELXTL</i> (Sheldrick, 2008)
;
_computing_publication_material
;
<i>SHELXTL</i> (Sheldrick, 2008) and <i>CIFFIX</i> (Parkin,
2013)
;
_computing_structure_refinement
;
<i>SHELXL2014</i> (Sheldrick, 2015b)
;
_computing_structure_solution
;
<i>SHELXT</i> (Sheldrick, 2015a)
;
_diffrn_ambient_temperature 90.0(2)
_diffrn_detector_area_resol_mean 5.6
_diffrn_measured_fraction_theta_full 0.997
_diffrn_measured_fraction_theta_max 0.996
_diffrn_measurement_device_type 'Bruker X8 Proteum'
_diffrn_measurement_method '\f and \w scans'
_diffrn_radiation_type CuK\a
_diffrn_radiation_wavelength 1.54178
_diffrn_reflns_av_R_equivalents 0.0378
_diffrn_reflns_limit_h_max 17
_diffrn_reflns_limit_h_min -21
_diffrn_reflns_limit_k_max 15
_diffrn_reflns_limit_k_min -16
_diffrn_reflns_limit_l_max 16
_diffrn_reflns_limit_l_min -18
_diffrn_reflns_number 51755
_diffrn_reflns_theta_full 67.679
_diffrn_reflns_theta_max 68.238
_diffrn_reflns_theta_min 2.840
_exptl_absorpt_coefficient_mu 1.715
_exptl_absorpt_correction_T_max 0.915
_exptl_absorpt_correction_T_min 0.720
_exptl_absorpt_correction_type multi-scan
_exptl_absorpt_process_details
;
(<i>SADABS</i>; Krause <i>et al.</i>,  2015)
;
_exptl_crystal_colour 'pale yellow'
_exptl_crystal_density_diffrn 1.346
_exptl_crystal_description 'irregular block'
_exptl_crystal_F_000 1664
_exptl_crystal_size_max 0.210
_exptl_crystal_size_mid 0.150
_exptl_crystal_size_min 0.120
_refine_diff_density_max 0.327
_refine_diff_density_min -0.338
_refine_ls_abs_structure_details
;
Refined as an inversion twin
;
_refine_ls_abs_structure_Flack 0.50(3)
_refine_ls_extinction_method none
_refine_ls_goodness_of_fit_ref 1.096
_refine_ls_hydrogen_treatment constr
_refine_ls_matrix_type full
_refine_ls_number_parameters 514
_refine_ls_number_reflns 7112
_refine_ls_number_restraints 0
_refine_ls_restrained_S_all 1.096
_refine_ls_R_factor_all 0.0432
_refine_ls_R_factor_gt 0.0419
_refine_ls_shift/su_max 0.000
_refine_ls_shift/su_mean 0.000
_refine_ls_structure_factor_coef Fsqd
_refine_ls_weighting_details 'w=1/[\s^2^(Fo^2^)+(0.0327P)^2^+4.5187P] where P=(Fo^2^+2Fc^2^)/3'
_refine_ls_weighting_scheme calc
_refine_ls_wR_factor_gt 0.1075
_refine_ls_wR_factor_ref 0.1085
_reflns_number_gt 6916
_reflns_number_total 7112
_reflns_threshold_expression 'I > 2\s(I)'
_cod_data_source_file hg5472sup1.cif
_cod_data_source_block I
_cod_database_code 2241639
_shelx_space_group_comment
;
The symmetry employed for this shelxl refinement is uniquely defined
by the following loop, which should always be used as a source of
symmetry information in preference to the above space-group names.
They are only intended as comments.
;
_shelx_estimated_absorpt_t_min 0.715
_shelx_estimated_absorpt_t_max 0.821

loop_
_space_group_symop_operation_xyz
'x, y, z'
'-x, -y, z'
'-x+1/2, y+1/2, -z'
'x+1/2, -y+1/2, -z'

loop_
_atom_site_type_symbol
_atom_site_label
_atom_site_fract_x
_atom_site_fract_y
_atom_site_fract_z
_atom_site_U_iso_or_equiv
_atom_site_adp_type
_atom_site_calc_flag
_atom_site_occupancy
_atom_site_disorder_assembly
_atom_site_disorder_group
S S1A -0.14677(5) 0.17392(8) 0.08523(7) 0.0251(2) Uani d 1 . .
O O1A 0.27407(16) 0.0780(3) -0.00263(19) 0.0339(8) Uani d 1 . .
O O2A 0.25387(16) 0.1201(3) 0.2996(2) 0.0318(8) Uani d 1 . .
N N1A -0.00422(19) 0.1008(3) -0.0368(2) 0.0246(8) Uani d 1 . .
H H1NA -0.0012 0.0373 -0.0338 0.030 Uiso calc 0.5 . .
N N2A -0.0252(2) 0.1531(3) -0.1071(2) 0.0310(10) Uani d 1 . .
N N3A -0.0231(2) 0.2448(3) -0.0848(3) 0.0349(10) Uani d 1 . .
N N4A -0.00020(19) 0.2525(3) -0.0020(3) 0.0287(8) Uani d 1 . .
H H4NA 0.0062 0.3063 0.0274 0.034 Uiso calc 0.5 . .
C C1A -0.0953(2) 0.1363(3) 0.1756(3) 0.0223(9) Uani d 1 . .
C C2A -0.1397(2) 0.1174(3) 0.2428(3) 0.0231(9) Uani d 1 . .
H H2A -0.1214 0.0973 0.2971 0.028 Uiso calc 1 . .
C C3A -0.2158(2) 0.1295(3) 0.2268(3) 0.0239(9) Uani d 1 . .
C C4A -0.2763(2) 0.1176(3) 0.2813(3) 0.0244(9) Uani d 1 . .
H H4A -0.2688 0.0980 0.3391 0.029 Uiso calc 1 . .
C C5A -0.3458(2) 0.1339(3) 0.2521(3) 0.0277(10) Uani d 1 . .
H H5A -0.3865 0.1249 0.2894 0.033 Uiso calc 1 . .
C C6A -0.3574(2) 0.1642(3) 0.1660(3) 0.0273(10) Uani d 1 . .
H H6A -0.4060 0.1742 0.1457 0.033 Uiso calc 1 . .
C C7A -0.2992(2) 0.1793(3) 0.1117(3) 0.0270(9) Uani d 1 . .
H H7A -0.3068 0.2022 0.0548 0.032 Uiso calc 1 . .
C C8A -0.2287(2) 0.1604(3) 0.1415(3) 0.0226(9) Uani d 1 . .
C C9A -0.0161(2) 0.1270(3) 0.1772(3) 0.0204(8) Uani d 1 . .
H H9A 0.0036 0.1098 0.2316 0.025 Uiso calc 1 . .
C C10A 0.0341(2) 0.1385(3) 0.1153(3) 0.0211(9) Uani d 1 . .
C C11A 0.0106(2) 0.1620(4) 0.0259(3) 0.0225(9) Uani d 1 . .
C C12A 0.1135(2) 0.1267(3) 0.1272(3) 0.0224(9) Uani d 1 . .
C C13A 0.1443(2) 0.1325(3) 0.2116(3) 0.0234(9) Uani d 1 . .
H H13A 0.1143 0.1463 0.2600 0.028 Uiso calc 1 . .
C C14A 0.2187(2) 0.1177(3) 0.2212(3) 0.0233(9) Uani d 1 . .
C C15A 0.2651(2) 0.1003(3) 0.1514(3) 0.0271(10) Uani d 1 . .
H H15A 0.3163 0.0915 0.1594 0.033 Uiso calc 1 . .
C C16A 0.2347(2) 0.0964(3) 0.0717(3) 0.0268(10) Uani d 1 . .
C C17A 0.1596(2) 0.1100(3) 0.0598(3) 0.0264(10) Uani d 1 . .
H H17A 0.1401 0.1077 0.0032 0.032 Uiso calc 1 . .
C C18A 0.3507(2) 0.0617(4) 0.0066(3) 0.0377(12) Uani d 1 . .
H H18A 0.3733 0.1180 0.0344 0.057 Uiso calc 1 . .
H H18B 0.3728 0.0520 -0.0501 0.057 Uiso calc 1 . .
H H18C 0.3588 0.0039 0.0420 0.057 Uiso calc 1 . .
C C19A 0.2093(3) 0.1288(4) 0.3753(3) 0.0335(11) Uani d 1 . .
H H19A 0.1845 0.1919 0.3752 0.050 Uiso calc 1 . .
H H19B 0.2404 0.1236 0.4265 0.050 Uiso calc 1 . .
H H19C 0.1725 0.0769 0.3759 0.050 Uiso calc 1 . .
S S1B 0.63976(5) 0.33164(8) 0.41542(7) 0.0245(2) Uani d 1 . .
O O1B 0.21860(16) 0.4196(3) 0.5019(2) 0.0393(9) Uani d 1 . .
O O2B 0.23920(16) 0.3710(3) 0.2009(2) 0.0306(7) Uani d 1 . .
N N1B 0.49906(19) 0.3988(3) 0.5359(2) 0.0250(8) Uani d 1 . .
H H1NB 0.4969 0.4625 0.5332 0.030 Uiso calc 0.5 . .
N N2B 0.5193(2) 0.3455(3) 0.6043(2) 0.0321(10) Uani d 1 . .
N N3B 0.5154(2) 0.2549(3) 0.5866(3) 0.0332(9) Uani d 1 . .
N N4B 0.49224(19) 0.2483(3) 0.5038(3) 0.0260(8) Uani d 1 . .
H H4NB 0.4848 0.1940 0.4754 0.031 Uiso calc 0.5 . .
C C1B 0.5881(2) 0.3683(3) 0.3263(3) 0.0218(9) Uani d 1 . .
C C2B 0.6327(2) 0.3889(3) 0.2573(3) 0.0244(9) Uani d 1 . .
H H2B 0.6144 0.4095 0.2031 0.029 Uiso calc 1 . .
C C3B 0.7093(2) 0.3762(3) 0.2746(3) 0.0215(9) Uani d 1 . .
C C4B 0.7694(2) 0.3905(3) 0.2191(3) 0.0252(9) Uani d 1 . .
H H4B 0.7625 0.4114 0.1615 0.030 Uiso calc 1 . .
C C5B 0.8392(2) 0.3730(3) 0.2517(3) 0.0247(9) Uani d 1 . .
H H5B 0.8806 0.3819 0.2153 0.030 Uiso calc 1 . .
C C6B 0.8503(2) 0.3429(3) 0.3357(3) 0.0271(10) Uani d 1 . .
H H6B 0.8989 0.3321 0.3556 0.032 Uiso calc 1 . .
C C7B 0.7919(2) 0.3283(3) 0.3910(3) 0.0261(9) Uani d 1 . .
H H7B 0.7996 0.3076 0.4485 0.031 Uiso calc 1 . .
C C8B 0.7214(2) 0.3451(3) 0.3595(3) 0.0253(9) Uani d 1 . .
C C9B 0.5091(2) 0.3757(4) 0.3228(3) 0.0233(9) Uani d 1 . .
H H9B 0.4895 0.3923 0.2681 0.028 Uiso calc 1 . .
C C10B 0.4590(2) 0.3625(3) 0.3856(3) 0.0211(9) Uani d 1 . .
C C11B 0.4828(2) 0.3364(3) 0.4728(3) 0.0221(9) Uani d 1 . .
C C12B 0.3782(2) 0.3708(3) 0.3707(3) 0.0200(8) Uani d 1 . .
C C13B 0.3489(2) 0.3638(3) 0.2897(3) 0.0224(9) Uani d 1 . .
H H13B 0.3799 0.3513 0.2419 0.027 Uiso calc 1 . .
C C14B 0.2740(2) 0.3750(3) 0.2778(3) 0.0261(10) Uani d 1 . .
C C15B 0.2278(2) 0.3939(3) 0.3476(3) 0.0249(9) Uani d 1 . .
H H15B 0.1765 0.4019 0.3390 0.030 Uiso calc 1 . .
C C16B 0.2576(2) 0.4008(3) 0.4304(3) 0.0261(10) Uani d 1 . .
C C17B 0.3329(2) 0.3884(3) 0.4430(3) 0.0233(9) Uani d 1 . .
H H17B 0.3534 0.3918 0.4991 0.028 Uiso calc 1 . .
C C18B 0.1415(2) 0.4338(4) 0.4934(3) 0.0382(12) Uani d 1 . .
H H18D 0.1322 0.4897 0.4560 0.057 Uiso calc 1 . .
H H18E 0.1200 0.4457 0.5501 0.057 Uiso calc 1 . .
H H18F 0.1192 0.3758 0.4681 0.057 Uiso calc 1 . .
C C19B 0.2836(3) 0.3658(4) 0.1264(3) 0.0357(12) Uani d 1 . .
H H19D 0.3218 0.4157 0.1292 0.054 Uiso calc 1 . .
H H19E 0.2531 0.3764 0.0753 0.054 Uiso calc 1 . .
H H19F 0.3065 0.3017 0.1230 0.054 Uiso calc 1 . .
C C1SA 0.4356(4) 0.1141(5) 0.3215(5) 0.069(2) Uani d 1 . .
H H1S1 0.3850 0.1165 0.3428 0.103 Uiso calc 1 . .
H H1S2 0.4399 0.0632 0.2779 0.103 Uiso calc 1 . .
H H1S3 0.4486 0.1768 0.2961 0.103 Uiso calc 1 . .
O O1SA 0.4839(2) 0.0935(2) 0.3908(3) 0.0400(9) Uani d 1 . .
H H1SA 0.4764 0.1330 0.4310 0.060 Uiso calc 0.5 A 1
H H2SA 0.4955 0.0346 0.3897 0.060 Uiso calc 0.5 B 2
C C1SB 0.0583(3) 0.3839(4) 0.1772(5) 0.065(2) Uani d 1 . .
H H1S4 0.0789 0.4438 0.2009 0.098 Uiso calc 1 . .
H H1S5 0.0982 0.3422 0.1567 0.098 Uiso calc 1 . .
H H1S6 0.0305 0.3499 0.2219 0.098 Uiso calc 1 . .
O O1SB 0.0113(2) 0.4064(3) 0.1081(2) 0.0391(9) Uani d 1 . .
H H1SB 0.0067 0.3576 0.0763 0.059 Uiso calc 0.5 C 1
H H2SB 0.0327 0.4446 0.0743 0.059 Uiso calc 0.5 D 2

loop_
_atom_site_aniso_label
_atom_site_aniso_U_11
_atom_site_aniso_U_22
_atom_site_aniso_U_33
_atom_site_aniso_U_12
_atom_site_aniso_U_13
_atom_site_aniso_U_23
S1A 0.0254(4) 0.0331(6) 0.0167(5) -0.0001(4) 0.0001(4) 0.0019(5)
O1A 0.0268(15) 0.061(2) 0.0140(15) 0.0078(15) 0.0072(13) 0.0040(16)
O2A 0.0265(14) 0.049(2) 0.0195(15) 0.0074(14) -0.0059(13) -0.0006(15)
N1A 0.0252(17) 0.036(2) 0.0126(17) 0.0037(15) -0.0012(15) 0.0035(16)
N2A 0.0258(17) 0.050(3) 0.0170(19) 0.0041(18) 0.0003(14) 0.0097(18)
N3A 0.0286(18) 0.051(3) 0.025(2) 0.0004(18) 0.0037(17) 0.016(2)
N4A 0.0268(18) 0.0291(19) 0.0302(19) 0.0012(15) 0.0000(17) 0.0062(16)
C1A 0.0254(19) 0.023(2) 0.019(2) -0.0022(16) 0.0013(16) 0.0030(18)
C2A 0.033(2) 0.022(2) 0.015(2) -0.0017(18) -0.0008(17) -0.0009(17)
C3A 0.027(2) 0.020(2) 0.024(2) -0.0053(17) -0.0029(17) -0.0007(18)
C4A 0.036(2) 0.022(2) 0.015(2) -0.0051(18) 0.0026(18) 0.0012(18)
C5A 0.024(2) 0.029(2) 0.030(2) -0.0031(17) 0.0077(18) -0.004(2)
C6A 0.026(2) 0.030(2) 0.026(2) 0.0005(19) -0.0021(16) -0.004(2)
C7A 0.029(2) 0.028(2) 0.024(2) 0.0006(18) -0.0023(17) -0.0014(19)
C8A 0.029(2) 0.021(2) 0.018(2) -0.0023(17) 0.0012(16) -0.0041(18)
C9A 0.029(2) 0.020(2) 0.0124(19) -0.0040(18) -0.0033(15) 0.0030(17)
C10A 0.0253(19) 0.018(2) 0.020(2) 0.0006(16) -0.0028(17) -0.0017(18)
C11A 0.0185(18) 0.033(2) 0.016(2) 0.0016(18) 0.0017(15) 0.0023(19)
C12A 0.0260(19) 0.021(2) 0.020(2) -0.0018(17) -0.0037(16) 0.0065(19)
C13A 0.0245(19) 0.023(2) 0.022(2) 0.0034(16) 0.0028(17) 0.0009(19)
C14A 0.034(2) 0.026(2) 0.0104(19) 0.0022(18) -0.0048(16) 0.0036(18)
C15A 0.023(2) 0.028(2) 0.030(2) 0.0047(19) 0.0015(18) 0.005(2)
C16A 0.031(2) 0.033(2) 0.017(2) 0.0018(19) 0.0050(18) 0.0025(19)
C17A 0.027(2) 0.027(2) 0.025(2) 0.0001(18) 0.0028(17) 0.0067(19)
C18A 0.028(2) 0.053(3) 0.032(3) 0.007(2) 0.008(2) 0.016(2)
C19A 0.037(2) 0.050(3) 0.013(2) 0.008(2) -0.0022(18) -0.004(2)
S1B 0.0225(4) 0.0342(6) 0.0167(5) -0.0002(4) -0.0002(4) 0.0009(5)
O1B 0.0211(14) 0.065(2) 0.0322(19) 0.0067(16) 0.0042(14) 0.0094(18)
O2B 0.0268(14) 0.0429(19) 0.0220(15) 0.0032(14) -0.0041(13) -0.0040(15)
N1B 0.0236(17) 0.031(2) 0.0200(19) 0.0006(14) 0.0013(16) -0.0029(17)
N2B 0.0260(18) 0.052(3) 0.0183(19) 0.0023(18) 0.0002(14) 0.0063(19)
N3B 0.0288(18) 0.045(2) 0.025(2) 0.0006(17) -0.0004(17) 0.012(2)
N4B 0.0288(18) 0.0294(19) 0.0198(17) -0.0002(15) -0.0006(15) 0.0044(15)
C1B 0.026(2) 0.023(2) 0.016(2) 0.0008(17) -0.0020(15) -0.0066(17)
C2B 0.0201(19) 0.025(2) 0.028(2) -0.0035(17) 0.0008(17) 0.0008(19)
C3B 0.027(2) 0.022(2) 0.016(2) -0.0023(17) 0.0010(16) -0.0013(18)
C4B 0.026(2) 0.022(2) 0.028(2) -0.0029(17) 0.0007(18) 0.0005(19)
C5B 0.025(2) 0.028(2) 0.021(2) -0.0074(17) 0.0018(17) -0.0008(19)
C6B 0.0210(18) 0.029(2) 0.031(2) -0.0004(18) -0.0029(16) -0.002(2)
C7B 0.029(2) 0.030(2) 0.019(2) -0.0010(19) -0.0023(16) -0.0011(19)
C8B 0.0221(19) 0.029(2) 0.024(2) -0.0014(17) -0.0006(16) 0.0004(19)
C9B 0.025(2) 0.024(2) 0.020(2) 0.0000(18) -0.0028(17) -0.0047(19)
C10B 0.025(2) 0.022(2) 0.017(2) 0.0004(16) 0.0008(16) 0.0007(17)
C11B 0.0200(18) 0.024(2) 0.022(2) -0.0014(18) 0.0021(15) 0.0006(18)
C12B 0.0215(18) 0.021(2) 0.017(2) 0.0015(16) 0.0018(16) -0.0012(18)
C13B 0.0259(19) 0.024(2) 0.017(2) 0.0009(16) -0.0008(17) 0.0019(18)
C14B 0.024(2) 0.0194(19) 0.035(3) -0.0005(17) -0.0026(18) -0.001(2)
C15B 0.0230(19) 0.030(2) 0.021(2) 0.0012(18) -0.0025(17) 0.0029(19)
C16B 0.0230(19) 0.028(2) 0.028(2) 0.0013(17) 0.0040(17) 0.0082(19)
C17B 0.026(2) 0.031(2) 0.0124(18) 0.0000(18) 0.0008(15) 0.0010(17)
C18B 0.025(2) 0.061(3) 0.029(2) 0.009(2) 0.0073(19) 0.011(2)
C19B 0.029(2) 0.049(3) 0.029(3) 0.006(2) -0.0046(19) -0.007(2)
C1SA 0.070(4) 0.045(4) 0.091(6) 0.008(3) -0.055(4) -0.004(4)
O1SA 0.0391(17) 0.0270(18) 0.054(2) 0.0036(15) -0.0169(17) -0.0028(17)
C1SB 0.062(4) 0.033(3) 0.101(6) 0.001(3) -0.051(4) -0.002(4)
O1SB 0.0427(18) 0.0318(19) 0.043(2) 0.0008(16) -0.0132(16) -0.0011(17)

loop_
_atom_type_symbol
_atom_type_description
_atom_type_scat_dispersion_real
_atom_type_scat_dispersion_imag
_atom_type_scat_source
C C 0.0181 0.0091 'International Tables Vol C Tables 4.2.6.8 and 6.1.1.4'
H H 0.0000 0.0000 'International Tables Vol C Tables 4.2.6.8 and 6.1.1.4'
N N 0.0311 0.0180 'International Tables Vol C Tables 4.2.6.8 and 6.1.1.4'
O O 0.0492 0.0322 'International Tables Vol C Tables 4.2.6.8 and 6.1.1.4'
S S 0.3331 0.5567 'International Tables Vol C Tables 4.2.6.8 and 6.1.1.4'

loop_
_geom_angle_atom_site_label_1
_geom_angle_atom_site_label_2
_geom_angle_atom_site_label_3
_geom_angle
C8A S1A C1A 91.3(2)
C16A O1A C18A 116.9(4)
C14A O2A C19A 117.7(3)
C11A N1A N2A 108.2(4)
C11A N1A H1NA 125.9
N2A N1A H1NA 125.9
N3A N2A N1A 106.8(4)
N2A N3A N4A 109.6(4)
C11A N4A N3A 106.2(4)
C11A N4A H4NA 126.9
N3A N4A H4NA 126.9
C2A C1A C9A 124.6(4)
C2A C1A S1A 110.8(3)
C9A C1A S1A 124.6(3)
C1A C2A C3A 115.3(4)
C1A C2A H2A 122.4
C3A C2A H2A 122.4
C4A C3A C8A 118.2(4)
C4A C3A C2A 130.4(4)
C8A C3A C2A 111.4(4)
C5A C4A C3A 120.6(4)
C5A C4A H4A 119.7
C3A C4A H4A 119.7
C4A C5A C6A 120.1(4)
C4A C5A H5A 120.0
C6A C5A H5A 120.0
C7A C6A C5A 120.8(4)
C7A C6A H6A 119.6
C5A C6A H6A 119.6
C6A C7A C8A 118.6(4)
C6A C7A H7A 120.7
C8A C7A H7A 120.7
C7A C8A C3A 121.7(4)
C7A C8A S1A 127.1(3)
C3A C8A S1A 111.2(3)
C10A C9A C1A 131.2(4)
C10A C9A H9A 114.4
C1A C9A H9A 114.4
C9A C10A C12A 124.7(4)
C9A C10A C11A 120.1(4)
C12A C10A C11A 115.1(4)
N1A C11A N4A 109.2(4)
N1A C11A C10A 127.6(4)
N4A C11A C10A 123.2(4)
C17A C12A C13A 118.3(4)
C17A C12A C10A 121.9(4)
C13A C12A C10A 119.8(4)
C14A C13A C12A 118.5(4)
C14A C13A H13A 120.8
C12A C13A H13A 120.8
C13A C14A O2A 123.3(4)
C13A C14A C15A 122.5(4)
O2A C14A C15A 114.2(4)
C16A C15A C14A 118.0(4)
C16A C15A H15A 121.0
C14A C15A H15A 121.0
C15A C16A O1A 124.0(4)
C15A C16A C17A 121.1(4)
O1A C16A C17A 114.9(4)
C12A C17A C16A 121.7(4)
C12A C17A H17A 119.2
C16A C17A H17A 119.2
O1A C18A H18A 109.5
O1A C18A H18B 109.5
H18A C18A H18B 109.5
O1A C18A H18C 109.5
H18A C18A H18C 109.5
H18B C18A H18C 109.5
O2A C19A H19A 109.5
O2A C19A H19B 109.5
H19A C19A H19B 109.5
O2A C19A H19C 109.5
H19A C19A H19C 109.5
H19B C19A H19C 109.5
C8B S1B C1B 91.9(2)
C16B O1B C18B 118.0(4)
C14B O2B C19B 117.2(3)
C11B N1B N2B 106.8(4)
C11B N1B H1NB 126.6
N2B N1B H1NB 126.6
N3B N2B N1B 110.4(4)
N2B N3B N4B 106.7(4)
C11B N4B N3B 108.9(4)
C11B N4B H4NB 125.5
N3B N4B H4NB 125.5
C2B C1B C9B 122.9(4)
C2B C1B S1B 111.2(3)
C9B C1B S1B 125.9(3)
C1B C2B C3B 113.7(4)
C1B C2B H2B 123.1
C3B C2B H2B 123.1
C8B C3B C4B 119.8(4)
C8B C3B C2B 111.5(4)
C4B C3B C2B 128.6(4)
C5B C4B C3B 117.6(4)
C5B C4B H4B 121.2
C3B C4B H4B 121.2
C6B C5B C4B 121.9(4)
C6B C5B H5B 119.1
C4B C5B H5B 119.1
C7B C6B C5B 121.3(4)
C7B C6B H6B 119.4
C5B C6B H6B 119.4
C6B C7B C8B 117.8(4)
C6B C7B H7B 121.1
C8B C7B H7B 121.1
C7B C8B C3B 121.6(4)
C7B C8B S1B 126.7(4)
C3B C8B S1B 111.7(3)
C10B C9B C1B 129.6(4)
C10B C9B H9B 115.2
C1B C9B H9B 115.2
C9B C10B C11B 120.1(4)
C9B C10B C12B 123.0(4)
C11B C10B C12B 116.9(4)
N4B C11B N1B 107.2(4)
N4B C11B C10B 127.0(4)
N1B C11B C10B 125.8(4)
C13B C12B C17B 120.9(4)
C13B C12B C10B 121.3(4)
C17B C12B C10B 117.7(4)
C12B C13B C14B 119.9(4)
C12B C13B H13B 120.0
C14B C13B H13B 120.0
O2B C14B C13B 125.1(4)
O2B C14B C15B 114.3(4)
C13B C14B C15B 120.6(5)
C14B C15B C16B 119.6(4)
C14B C15B H15B 120.2
C16B C15B H15B 120.2
O1B C16B C17B 115.2(4)
O1B C16B C15B 124.7(4)
C17B C16B C15B 120.1(4)
C16B C17B C12B 118.8(4)
C16B C17B H17B 120.6
C12B C17B H17B 120.6
O1B C18B H18D 109.5
O1B C18B H18E 109.5
H18D C18B H18E 109.5
O1B C18B H18F 109.5
H18D C18B H18F 109.5
H18E C18B H18F 109.5
O2B C19B H19D 109.5
O2B C19B H19E 109.5
H19D C19B H19E 109.5
O2B C19B H19F 109.5
H19D C19B H19F 109.5
H19E C19B H19F 109.5
O1SA C1SA H1S1 109.5
O1SA C1SA H1S2 109.5
H1S1 C1SA H1S2 109.5
O1SA C1SA H1S3 109.5
H1S1 C1SA H1S3 109.5
H1S2 C1SA H1S3 109.5
C1SA O1SA H1SA 109.5
C1SA O1SA H2SA 109.5
O1SB C1SB H1S4 109.5
O1SB C1SB H1S5 109.5
H1S4 C1SB H1S5 109.5
O1SB C1SB H1S6 109.5
H1S4 C1SB H1S6 109.5
H1S5 C1SB H1S6 109.5
C1SB O1SB H1SB 109.5
C1SB O1SB H2SB 109.5

loop_
_geom_bond_atom_site_label_1
_geom_bond_atom_site_label_2
_geom_bond_distance
S1A C8A 1.742(4)
S1A C1A 1.768(4)
O1A C16A 1.385(5)
O1A C18A 1.422(5)
O2A C14A 1.379(5)
O2A C19A 1.437(5)
N1A C11A 1.317(6)
N1A N2A 1.365(5)
N1A H1NA 0.8800
N2A N3A 1.313(7)
N3A N4A 1.358(6)
N4A C11A 1.337(7)
N4A H4NA 0.8800
C1A C2A 1.348(6)
C1A C9A 1.449(6)
C2A C3A 1.418(6)
C2A H2A 0.9500
C3A C4A 1.400(7)
C3A C8A 1.413(6)
C4A C5A 1.364(6)
C4A H4A 0.9500
C5A C6A 1.419(7)
C5A H5A 0.9500
C6A C7A 1.372(6)
C6A H6A 0.9500
C7A C8A 1.389(6)
C7A H7A 0.9500
C9A C10A 1.338(6)
C9A H9A 0.9500
C10A C12A 1.469(6)
C10A C11A 1.491(6)
C12A C17A 1.363(6)
C12A C13A 1.431(6)
C13A C14A 1.378(6)
C13A H13A 0.9500
C14A C15A 1.396(6)
C15A C16A 1.359(6)
C15A H15A 0.9500
C16A C17A 1.394(6)
C17A H17A 0.9500
C18A H18A 0.9800
C18A H18B 0.9800
C18A H18C 0.9800
C19A H19A 0.9800
C19A H19B 0.9800
C19A H19C 0.9800
S1B C8B 1.733(4)
S1B C1B 1.750(4)
O1B C16B 1.345(5)
O1B C18B 1.425(5)
O2B C14B 1.355(6)
O2B C19B 1.415(6)
N1B C11B 1.339(6)
N1B N2B 1.346(5)
N1B H1NB 0.8800
N2B N3B 1.281(6)
N3B N4B 1.360(6)
N4B C11B 1.319(6)
N4B H4NB 0.8800
C1B C2B 1.376(6)
C1B C9B 1.444(6)
C2B C3B 1.433(6)
C2B H2B 0.9500
C3B C8B 1.406(6)
C3B C4B 1.408(6)
C4B C5B 1.391(6)
C4B H4B 0.9500
C5B C6B 1.386(6)
C5B H5B 0.9500
C6B C7B 1.383(6)
C6B H6B 0.9500
C7B C8B 1.395(6)
C7B H7B 0.9500
C9B C10B 1.351(6)
C9B H9B 0.9500
C10B C11B 1.469(6)
C10B C12B 1.494(5)
C12B C13B 1.372(6)
C12B C17B 1.416(6)
C13B C14B 1.386(6)
C13B H13B 0.9500
C14B C15B 1.400(7)
C15B C16B 1.400(6)
C15B H15B 0.9500
C16B C17B 1.398(6)
C17B H17B 0.9500
C18B H18D 0.9800
C18B H18E 0.9800
C18B H18F 0.9800
C19B H19D 0.9800
C19B H19E 0.9800
C19B H19F 0.9800
C1SA O1SA 1.421(7)
C1SA H1S1 0.9800
C1SA H1S2 0.9800
C1SA H1S3 0.9800
O1SA H1SA 0.8400
O1SA H2SA 0.8400
C1SB O1SB 1.409(6)
C1SB H1S4 0.9800
C1SB H1S5 0.9800
C1SB H1S6 0.9800
O1SB H1SB 0.8400
O1SB H2SB 0.8400

loop_
_geom_hbond_atom_site_label_D
_geom_hbond_atom_site_label_H
_geom_hbond_atom_site_label_A
_geom_hbond_site_symmetry_A
_geom_hbond_distance_DH
_geom_hbond_distance_HA
_geom_hbond_distance_DA
_geom_hbond_angle_DHA
N1A H1NA N1A 2 0.88 1.91 2.787(9) 175.5
N4A H4NA O1SB . 0.88 1.87 2.736(6) 168.4
N1B H1NB N1B 2_665 0.88 1.92 2.792(9) 173.7
N4B H4NB O1SA . 0.88 1.91 2.769(6) 164.5
O1SA H1SA N4B . 0.84 1.97 2.769(6) 157.7
O1SA H2SA O1SA 2_655 0.84 1.81 2.646(7) 176.8
O1SB H1SB N4A . 0.84 1.90 2.736(6) 175.8

loop_
_geom_torsion_atom_site_label_1
_geom_torsion_atom_site_label_2
_geom_torsion_atom_site_label_3
_geom_torsion_atom_site_label_4
_geom_torsion
C11A N1A N2A N3A -0.6(4)
N1A N2A N3A N4A 0.9(5)
N2A N3A N4A C11A -0.8(5)
C8A S1A C1A C2A -1.1(4)
C8A S1A C1A C9A 178.9(4)
C9A C1A C2A C3A -178.9(4)
S1A C1A C2A C3A 1.1(5)
C1A C2A C3A C4A -179.1(5)
C1A C2A C3A C8A -0.4(6)
C8A C3A C4A C5A 1.1(7)
C2A C3A C4A C5A 179.7(5)
C3A C4A C5A C6A -0.7(7)
C4A C5A C6A C7A -1.2(7)
C5A C6A C7A C8A 2.6(7)
C6A C7A C8A C3A -2.2(7)
C6A C7A C8A S1A -180.0(4)
C4A C3A C8A C7A 0.4(7)
C2A C3A C8A C7A -178.5(4)
C4A C3A C8A S1A 178.4(3)
C2A C3A C8A S1A -0.4(5)
C1A S1A C8A C7A 178.8(5)
C1A S1A C8A C3A 0.8(3)
C2A C1A C9A C10A 176.3(5)
S1A C1A C9A C10A -3.6(8)
C1A C9A C10A C12A 179.7(5)
C1A C9A C10A C11A -2.2(8)
N2A N1A C11A N4A 0.0(4)
N2A N1A C11A C10A 178.6(4)
N3A N4A C11A N1A 0.5(4)
N3A N4A C11A C10A -178.2(3)
C9A C10A C11A N1A -90.9(5)
C12A C10A C11A N1A 87.3(5)
C9A C10A C11A N4A 87.5(5)
C12A C10A C11A N4A -94.3(5)
C9A C10A C12A C17A 159.7(5)
C11A C10A C12A C17A -18.4(6)
C9A C10A C12A C13A -20.2(7)
C11A C10A C12A C13A 161.6(4)
C17A C12A C13A C14A -2.2(6)
C10A C12A C13A C14A 177.7(4)
C12A C13A C14A O2A -178.9(4)
C12A C13A C14A C15A 2.0(7)
C19A O2A C14A C13A 6.4(7)
C19A O2A C14A C15A -174.5(4)
C13A C14A C15A C16A -1.2(7)
O2A C14A C15A C16A 179.7(4)
C14A C15A C16A O1A -178.8(4)
C14A C15A C16A C17A 0.5(7)
C18A O1A C16A C15A 0.5(7)
C18A O1A C16A C17A -178.9(4)
C13A C12A C17A C16A 1.7(7)
C10A C12A C17A C16A -178.3(4)
C15A C16A C17A C12A -0.8(8)
O1A C16A C17A C12A 178.6(4)
C11B N1B N2B N3B -0.8(5)
N1B N2B N3B N4B 0.4(5)
N2B N3B N4B C11B 0.2(5)
C8B S1B C1B C2B 0.5(4)
C8B S1B C1B C9B 179.6(4)
C9B C1B C2B C3B -179.6(4)
S1B C1B C2B C3B -0.4(5)
C1B C2B C3B C8B 0.1(6)
C1B C2B C3B C4B 179.9(4)
C8B C3B C4B C5B -0.1(7)
C2B C3B C4B C5B -180.0(5)
C3B C4B C5B C6B -0.3(7)
C4B C5B C6B C7B 0.4(8)
C5B C6B C7B C8B -0.1(7)
C6B C7B C8B C3B -0.3(7)
C6B C7B C8B S1B 179.7(4)
C4B C3B C8B C7B 0.4(7)
C2B C3B C8B C7B -179.7(4)
C4B C3B C8B S1B -179.6(4)
C2B C3B C8B S1B 0.3(5)
C1B S1B C8B C7B 179.6(5)
C1B S1B C8B C3B -0.4(4)
C2B C1B C9B C10B -176.6(5)
S1B C1B C9B C10B 4.3(8)
C1B C9B C10B C11B -0.1(8)
C1B C9B C10B C12B -178.6(5)
N3B N4B C11B N1B -0.7(5)
N3B N4B C11B C10B 179.4(4)
N2B N1B C11B N4B 0.9(4)
N2B N1B C11B C10B -179.2(4)
C9B C10B C11B N4B -90.0(6)
C12B C10B C11B N4B 88.6(5)
C9B C10B C11B N1B 90.1(5)
C12B C10B C11B N1B -91.3(5)
C9B C10B C12B C13B 19.7(7)
C11B C10B C12B C13B -158.9(4)
C9B C10B C12B C17B -159.0(5)
C11B C10B C12B C17B 22.5(6)
C17B C12B C13B C14B 0.7(7)
C10B C12B C13B C14B -177.9(4)
C19B O2B C14B C13B -7.5(7)
C19B O2B C14B C15B 171.4(5)
C12B C13B C14B O2B 179.0(4)
C12B C13B C14B C15B 0.3(7)
O2B C14B C15B C16B -179.3(4)
C13B C14B C15B C16B -0.4(7)
C18B O1B C16B C17B 179.5(5)
C18B O1B C16B C15B -0.2(7)
C14B C15B C16B O1B 179.3(4)
C14B C15B C16B C17B -0.4(7)
O1B C16B C17B C12B -178.4(4)
C15B C16B C17B C12B 1.3(7)
C13B C12B C17B C16B -1.4(7)
C10B C12B C17B C16B 177.2(4)

_cod_database_fobs_code 2241639
